data_7039011
loop_
_publ_author_name
'Wiles, Alan A.'
'Zhang, Xiaolu'
'Fitzpatrick, Brian'
'Long, De-Liang'
'Macgregor, Stuart A.'
'Cooke, Graeme'

_publ_section_title
;
 Redox-mediated reactions of vinylferrocene: toward redox auxiliaries.
;
_journal_issue 17
_journal_name_full 'Dalton transactions (Cambridge, England : 2003)'
_journal_page_first 7220
_journal_page_last 7225
_journal_paper_doi 10.1039/c6dt00875e
_journal_volume 45
_journal_year 2016
_chemical_formula_sum 'C18 H18 Fe S'
_chemical_formula_weight 322.23
_space_group_crystal_system monoclinic
_space_group_IT_number 14
_space_group_name_Hall '-P 2ybc'
_space_group_name_H-M_alt 'P 1 21/c 1'
_symmetry_space_group_name_Hall '-P 2ybc'
_symmetry_space_group_name_H-M 'P 1 21/c 1'
_atom_sites_solution_hydrogens geom
_atom_sites_solution_primary 'direct menthods'
_atom_sites_solution_secondary 'F map'
_audit_creation_method SHELXL-2014/7
_audit_update_record
;
2016-03-29 deposited with the CCDC.
2016-03-29 downloaded from the CCDC.
;
_cell_angle_alpha 90
_cell_angle_beta 92.834(2)
_cell_angle_gamma 90
_cell_formula_units_Z 4
_cell_length_a 19.1342(5)
_cell_length_b 7.59440(10)
_cell_length_c 10.3523(2)
_cell_measurement_reflns_used 9028
_cell_measurement_temperature 150(2)
_cell_measurement_theta_max 25.9
_cell_measurement_theta_min 3.24
_cell_volume 1502.48(5)
_computing_cell_refinement
;
CrysAlisPro, Agilent Technologies,
Version 1.171.36.28 (release 01-02-2013 CrysAlis171 .NET)
(compiled Feb  1 2013,16:14:44)
;
_computing_data_collection
;
CrysAlisPro, Agilent Technologies,
Version 1.171.36.28 (release 01-02-2013 CrysAlis171 .NET)
(compiled Feb  1 2013,16:14:44)
;
_computing_data_reduction
;
CrysAlisPro, Agilent Technologies,
Version 1.171.36.28 (release 01-02-2013 CrysAlis171 .NET)
(compiled Feb  1 2013,16:14:44)
;
_computing_molecular_graphics Diamond3
_computing_publication_material WinGX
_computing_structure_refinement 'SHELXL-2014 (Sheldrick, 2014)'
_computing_structure_solution 'SHELXS-2014 (Sheldrick, 2014)'
_diffrn_ambient_temperature 150(2)
_diffrn_measured_fraction_theta_full 0.999
_diffrn_measured_fraction_theta_max 0.999
_diffrn_measurement_device_type 'Oxford Diffraction Gemini A Ultra'
_diffrn_measurement_method '\w & \p scans'
_diffrn_radiation_type MoK\a
_diffrn_radiation_wavelength 0.71073
_diffrn_reflns_av_R_equivalents 0.0439
_diffrn_reflns_av_unetI/netI 0.0233
_diffrn_reflns_Laue_measured_fraction_full 0.999
_diffrn_reflns_Laue_measured_fraction_max 0.999
_diffrn_reflns_limit_h_max 23
_diffrn_reflns_limit_h_min -23
_diffrn_reflns_limit_k_max 9
_diffrn_reflns_limit_k_min -9
_diffrn_reflns_limit_l_max 12
_diffrn_reflns_limit_l_min -12
_diffrn_reflns_number 23151
_diffrn_reflns_point_group_measured_fraction_full 0.999
_diffrn_reflns_point_group_measured_fraction_max 0.999
_diffrn_reflns_theta_full 25.242
_diffrn_reflns_theta_max 25.997
_diffrn_reflns_theta_min 2.886
_diffrn_source 'Enhance sealed-tube, fine-focus MoX-ray sources'
_exptl_absorpt_coefficient_mu 1.129
_exptl_absorpt_correction_T_max 0.953
_exptl_absorpt_correction_T_min 0.734
_exptl_absorpt_correction_type analytical
_exptl_absorpt_process_details
;
CrysAlisPro, Agilent Technologies,
Version 1.171.36.28 (release 01-02-2013 CrysAlis171 .NET)
(compiled Feb  1 2013,16:14:44)
Analytical numeric absorption correction using a multifaceted crystal
            model based on expressions derived by R.C. Clark & J.S. Reid.
(Clark, R. C. & Reid, J. S. (1995). Acta Cryst. A51, 887-897)
;
_exptl_crystal_colour orange
_exptl_crystal_density_diffrn 1.425
_exptl_crystal_density_method none
_exptl_crystal_description block
_exptl_crystal_F_000 672
_exptl_crystal_size_max 0.299
_exptl_crystal_size_mid 0.282
_exptl_crystal_size_min 0.043
_refine_diff_density_max 0.279
_refine_diff_density_min -0.353
_refine_diff_density_rms 0.048
_refine_ls_extinction_method none
_refine_ls_goodness_of_fit_ref 1.047
_refine_ls_hydrogen_treatment constr
_refine_ls_matrix_type full
_refine_ls_number_parameters 182
_refine_ls_number_reflns 2958
_refine_ls_number_restraints 0
_refine_ls_restrained_S_all 1.047
_refine_ls_R_factor_all 0.0322
_refine_ls_R_factor_gt 0.0254
_refine_ls_shift/su_max 0.001
_refine_ls_shift/su_mean 0.000
_refine_ls_structure_factor_coef Fsqd
_refine_ls_weighting_details 'w=1/[\s^2^(Fo^2^)+(0.0197P)^2^+0.9502P] where P=(Fo^2^+2Fc^2^)/3'
_refine_ls_weighting_scheme calc
_refine_ls_wR_factor_gt 0.0550
_refine_ls_wR_factor_ref 0.0582
_reflns_Friedel_coverage 0.000
_reflns_number_gt 2607
_reflns_number_total 2958
_reflns_threshold_expression 'I > 2\s(I)'
_cod_data_source_file c6dt00875e2.cif
_cod_data_source_block gczx219
_cod_depositor_comments 'Adding full bibliography for 7039011.cif.'
_cod_database_code 7039011
_shelx_shelxl_version_number 2014/7
_shelx_space_group_comment
;
The symmetry employed for this shelxl refinement is uniquely defined
by the following loop, which should always be used as a source of
symmetry information in preference to the above space-group names.
They are only intended as comments.
;
_shelx_estimated_absorpt_t_min 0.729
_shelx_estimated_absorpt_t_max 0.953

loop_
_space_group_symop_operation_xyz
'x, y, z'
'-x, y+1/2, -z+1/2'
'-x, -y, -z'
'x, -y-1/2, z-1/2'

loop_
_atom_site_label
_atom_site_type_symbol
_atom_site_fract_x
_atom_site_fract_y
_atom_site_fract_z
_atom_site_U_iso_or_equiv
_atom_site_adp_type
_atom_site_occupancy
_atom_site_site_symmetry_order
_atom_site_calc_flag
_atom_site_refinement_flags_posn
_atom_site_refinement_flags_adp
Fe1 Fe 0.37380(2) 0.47732(3) 0.84141(2) 0.01726(8) Uani 1 1 d . .
S2 S 0.20218(3) 0.89121(7) 0.92332(5) 0.03246(13) Uani 1 1 d . .
C1 C 0.45102(10) 0.3418(3) 0.75550(18) 0.0313(4) Uani 1 1 d . .
H1 H 0.4999 0.3575 0.7716 0.038 Uiso 1 1 calc R U
C2 C 0.40922(12) 0.4304(2) 0.66185(17) 0.0333(5) Uani 1 1 d . .
H2 H 0.4249 0.5165 0.6033 0.040 Uiso 1 1 calc R U
C3 C 0.33988(11) 0.3702(3) 0.66913(18) 0.0349(5) Uani 1 1 d . .
H3 H 0.3007 0.4085 0.6166 0.042 Uiso 1 1 calc R U
C4 C 0.33899(11) 0.2422(2) 0.76906(19) 0.0328(5) Uani 1 1 d . .
H4 H 0.2992 0.1795 0.7957 0.039 Uiso 1 1 calc R U
C5 C 0.40832(11) 0.2258(2) 0.82145(17) 0.0305(4) Uani 1 1 d . .
H5 H 0.4234 0.1491 0.8898 0.037 Uiso 1 1 calc R U
C6 C 0.36952(9) 0.7426(2) 0.86819(16) 0.0212(4) Uani 1 1 d . .
H6 H 0.3773 0.8308 0.8054 0.025 Uiso 1 1 calc R U
C7 C 0.42144(9) 0.6669(2) 0.95438(15) 0.0209(4) Uani 1 1 d . .
H7 H 0.4699 0.6949 0.9590 0.025 Uiso 1 1 calc R U
C8 C 0.38784(9) 0.5419(2) 1.03204(15) 0.0210(4) Uani 1 1 d . .
H8 H 0.4100 0.4714 1.0978 0.025 Uiso 1 1 calc R U
C9 C 0.31535(9) 0.5402(2) 0.99474(16) 0.0211(4) Uani 1 1 d . .
H9 H 0.2806 0.4694 1.0316 0.025 Uiso 1 1 calc R U
C10 C 0.30400(9) 0.6639(2) 0.89207(15) 0.0201(3) Uani 1 1 d . .
C11 C 0.23550(9) 0.7119(2) 0.82359(17) 0.0241(4) Uani 1 1 d . .
H11 H 0.2450 0.7598 0.7362 0.029 Uiso 1 1 calc R U
C12 C 0.13250(9) 0.9843(2) 0.82713(19) 0.0283(4) Uani 1 1 d . .
C13 C 0.08118(11) 1.0712(3) 0.8926(2) 0.0419(5) Uani 1 1 d . .
H13 H 0.0830 1.0721 0.9845 0.050 Uiso 1 1 calc R U
C14 C 0.02724(12) 1.1569(3) 0.8236(3) 0.0522(6) Uani 1 1 d . .
H14 H -0.0076 1.2170 0.8687 0.063 Uiso 1 1 calc R U
C15 C 0.02374(11) 1.1555(3) 0.6910(3) 0.0478(6) Uani 1 1 d . .
H15 H -0.0130 1.2158 0.6444 0.057 Uiso 1 1 calc R U
C16 C 0.07372(11) 1.0662(3) 0.6255(2) 0.0442(5) Uani 1 1 d . .
H16 H 0.0708 1.0628 0.5337 0.053 Uiso 1 1 calc R U
C17 C 0.12834(10) 0.9813(3) 0.6932(2) 0.0373(5) Uani 1 1 d . .
H17 H 0.1629 0.9209 0.6475 0.045 Uiso 1 1 calc R U
C18 C 0.18344(10) 0.5628(3) 0.8076(2) 0.0356(5) Uani 1 1 d . .
H18A H 0.2025 0.4711 0.7528 0.053 Uiso 1 1 calc R U
H18B H 0.1396 0.6075 0.7672 0.053 Uiso 1 1 calc R U
H18C H 0.1745 0.5132 0.8926 0.053 Uiso 1 1 calc R U

loop_
_atom_site_aniso_label
_atom_site_aniso_U_11
_atom_site_aniso_U_22
_atom_site_aniso_U_33
_atom_site_aniso_U_23
_atom_site_aniso_U_13
_atom_site_aniso_U_12
Fe1 0.02184(13) 0.01518(12) 0.01478(12) -0.00091(9) 0.00119(9) 0.00119(10)
S2 0.0304(3) 0.0350(3) 0.0317(3) -0.0069(2) -0.0013(2) 0.0130(2)
C1 0.0272(10) 0.0371(11) 0.0298(10) -0.0174(8) 0.0048(8) 0.0033(9)
C2 0.0571(14) 0.0256(10) 0.0184(9) -0.0042(7) 0.0133(9) -0.0005(9)
C3 0.0416(12) 0.0361(11) 0.0256(10) -0.0145(8) -0.0128(8) 0.0157(9)
C4 0.0365(11) 0.0242(9) 0.0387(11) -0.0160(8) 0.0111(9) -0.0090(8)
C5 0.0489(12) 0.0207(9) 0.0217(9) -0.0040(7) -0.0002(8) 0.0123(9)
C6 0.0290(9) 0.0135(8) 0.0212(9) -0.0014(6) 0.0034(7) 0.0003(7)
C7 0.0224(9) 0.0190(8) 0.0213(8) -0.0058(7) 0.0009(7) -0.0005(7)
C8 0.0271(9) 0.0202(8) 0.0155(8) -0.0027(7) 0.0003(7) 0.0035(7)
C9 0.0245(9) 0.0200(8) 0.0193(8) 0.0004(7) 0.0057(7) 0.0005(7)
C10 0.0224(9) 0.0181(8) 0.0199(8) -0.0026(7) 0.0022(7) 0.0027(7)
C11 0.0241(9) 0.0244(9) 0.0237(9) -0.0018(7) 0.0007(7) 0.0052(7)
C12 0.0201(9) 0.0213(9) 0.0435(11) 0.0001(8) 0.0008(8) 0.0027(8)
C13 0.0348(12) 0.0398(12) 0.0505(13) -0.0146(10) -0.0020(10) 0.0130(10)
C14 0.0346(12) 0.0447(14) 0.0770(18) -0.0176(12) -0.0015(11) 0.0177(11)
C15 0.0296(11) 0.0353(12) 0.0777(18) 0.0102(11) -0.0070(11) 0.0096(10)
C16 0.0333(12) 0.0484(13) 0.0505(14) 0.0189(11) -0.0013(10) 0.0055(10)
C17 0.0259(10) 0.0435(12) 0.0428(12) 0.0101(9) 0.0047(9) 0.0097(9)
C18 0.0261(10) 0.0348(11) 0.0452(12) -0.0034(9) -0.0042(9) 0.0010(9)

loop_
_atom_type_symbol
_atom_type_description
_atom_type_scat_dispersion_real
_atom_type_scat_dispersion_imag
_atom_type_scat_source
Fe Fe 0.3463 0.8444 'International Tables Vol C Tables 4.2.6.8 and 6.1.1.4'
S S 0.1246 0.1234 'International Tables Vol C Tables 4.2.6.8 and 6.1.1.4'
C C 0.0033 0.0016 'International Tables Vol C Tables 4.2.6.8 and 6.1.1.4'
H H 0.0000 0.0000 'International Tables Vol C Tables 4.2.6.8 and 6.1.1.4'

loop_
_geom_angle_atom_site_label_1
_geom_angle_atom_site_label_2
_geom_angle_atom_site_label_3
_geom_angle
C12 S2 C11 104.58(8)
C2 C1 C5 108.25(17)
C1 C2 C3 108.32(17)
C2 C3 C4 107.84(17)
C5 C4 C3 107.17(17)
C1 C5 C4 108.42(17)
C10 C6 C7 108.37(14)
C8 C7 C6 107.69(15)
C7 C8 C9 108.41(15)
C8 C9 C10 107.88(15)
C6 C10 C9 107.65(15)
C6 C10 C11 124.86(15)
C9 C10 C11 127.42(16)
C6 C10 Fe1 69.64(9)
C9 C10 Fe1 69.87(9)
C11 C10 Fe1 127.99(12)
C10 C11 C18 115.10(15)
C10 C11 S2 103.46(11)
C18 C11 S2 111.74(13)
C17 C12 C13 119.32(18)
C17 C12 S2 124.10(14)
C13 C12 S2 116.52(16)
C14 C13 C12 119.9(2)
C15 C14 C13 120.6(2)
C14 C15 C16 119.7(2)
C15 C16 C17 120.3(2)
C12 C17 C16 120.1(2)

loop_
_geom_bond_atom_site_label_1
_geom_bond_atom_site_label_2
_geom_bond_distance
Fe1 C10 2.0337(16)
S2 C12 1.7712(19)
S2 C11 1.8417(17)
C1 C2 1.399(3)
C1 C5 1.402(3)
C2 C3 1.409(3)
C3 C4 1.420(3)
C4 C5 1.414(3)
C6 C10 1.422(2)
C6 C7 1.424(2)
C7 C8 1.418(2)
C8 C9 1.421(2)
C9 C10 1.427(2)
C10 C11 1.504(2)
C11 C18 1.512(3)
C12 C17 1.385(3)
C12 C13 1.388(3)
C13 C14 1.387(3)
C14 C15 1.372(3)
C15 C16 1.377(3)
C16 C17 1.388(3)
